data_4307104
loop_
_publ_author_name
'Wen-Tong Chen'
'Guo-Cong Guo'
'Ming-Sheng Wang'
'Gang Xu'
'Li-Zhen Cai'
'Takashiro Akitsu'
'Motoko Akita-Tanaka'
'Akiyuki Matsushita'
'Jin-Shun Huang'

_publ_section_title
;
Self-Assembly and Characterization of Cyano-Bridged Bimetallic [Ln-Fe]
and [Ln-Co] Complexes (Ln = La, Pr, Nd and Sm). Nature of the Magnetic
Interactions between the Ln3+ and Fe3+ Ions
;
_journal_name_full 'Inorganic Chemistry'
_journal_page_first 2105
_journal_page_last 2114
_journal_paper_doi 10.1021/ic061609p
_journal_volume 46
_journal_year 2007
_chemical_formula_moiety Sm(DMSO)4(H2O)3Co(CN)6.H2O
_chemical_formula_sum 'C14 H32 Co N6 O8 S4 Sm'
_chemical_formula_weight 749.98
_chemical_melting_point ?
_chemical_name_common Sm(DMSO)4(H2O)3Co(CN)6.H2O
_chemical_name_systematic Sm(DMSO)4(H2O)3Co(CN)6.H2O
_space_group_IT_number 14
_symmetry_cell_setting monoclinic
_symmetry_space_group_name_Hall '-P 2yn'
_symmetry_space_group_name_H-M 'P 1 21/n 1'
_atom_sites_solution_hydrogens geom
_atom_sites_solution_primary direct
_atom_sites_solution_secondary difmap
_audit_creation_method SHELXL-97
_cell_angle_alpha 90.00
_cell_angle_beta 108.338(2)
_cell_angle_gamma 90.00
_cell_formula_units_Z 4
_cell_length_a 14.819(3)
_cell_length_b 13.617(3)
_cell_length_c 15.296(3)
_cell_measurement_temperature 293(2)
_cell_volume 2929.8(10)
_computing_cell_refinement 'CrystalClear (Rigaku Corp., 2002)'
_computing_data_collection 'CrystalClear (Rigaku Corp., 2002)'
_computing_data_reduction 'CrystalClear (Rigaku Corp., 2002)'
_computing_publication_material 'Siemens SHELXTL^TM^ 5'
_computing_structure_refinement 'Siemens SHELXTL^TM^ 5'
_computing_structure_solution 'Siemens SHELXTL^TM^ 5'
_diffrn_ambient_temperature 293(2)
_diffrn_measured_fraction_theta_full 0.986
_diffrn_measured_fraction_theta_max 0.986
_diffrn_measurement_device_type 'Rigaku Mercury CCD'
_diffrn_measurement_method \w
_diffrn_radiation_monochromator graphite
_diffrn_radiation_source 'rotating-anode generator'
_diffrn_radiation_type MoK\a
_diffrn_radiation_wavelength 0.71073
_diffrn_reflns_av_R_equivalents 0.0315
_diffrn_reflns_av_sigmaI/netI 0.0635
_diffrn_reflns_limit_h_max 16
_diffrn_reflns_limit_h_min -17
_diffrn_reflns_limit_k_max 16
_diffrn_reflns_limit_k_min -13
_diffrn_reflns_limit_l_max 18
_diffrn_reflns_limit_l_min -16
_diffrn_reflns_number 17754
_diffrn_reflns_theta_full 25.03
_diffrn_reflns_theta_max 25.03
_diffrn_reflns_theta_min 3.11
_exptl_absorpt_coefficient_mu 2.880
_exptl_absorpt_correction_T_max 1.0000
_exptl_absorpt_correction_T_min 0.6422
_exptl_absorpt_correction_type multi-scan
_exptl_absorpt_process_details 'Sphere (Rigaku CrystalClear)'
_exptl_crystal_colour Colorless
_exptl_crystal_density_diffrn 1.700
_exptl_crystal_density_meas ?
_exptl_crystal_density_method .
_exptl_crystal_description Block
_exptl_crystal_F_000 1500
_exptl_crystal_size_max 0.42
_exptl_crystal_size_mid 0.40
_exptl_crystal_size_min 0.20
_refine_diff_density_max 0.487
_refine_diff_density_min -0.490
_refine_diff_density_rms 0.080
_refine_ls_extinction_coef 0
_refine_ls_extinction_method none
_refine_ls_goodness_of_fit_ref 0.992
_refine_ls_hydrogen_treatment mixed
_refine_ls_matrix_type full
_refine_ls_number_parameters 327
_refine_ls_number_reflns 5096
_refine_ls_number_restraints 1
_refine_ls_restrained_S_all 0.992
_refine_ls_R_factor_all 0.0501
_refine_ls_R_factor_gt 0.0298
_refine_ls_shift/su_max 0.003
_refine_ls_shift/su_mean 0.000
_refine_ls_structure_factor_coef Fsqd
_refine_ls_weighting_details 'calc w=1/[\s^2^(Fo^2^)+(0.0034P)^2^+0.0000P] where P=(Fo^2^+2Fc^2^)/3'
_refine_ls_weighting_scheme calc
_refine_ls_wR_factor_gt 0.0577
_refine_ls_wR_factor_ref 0.0639
_reflns_number_gt 3575
_reflns_number_total 5096
_reflns_threshold_expression >2sigma(I)
_cod_data_source_file ic061609psi20060824_114410_07.cif
_cod_data_source_block 14
_cod_depositor_comments
;
The following automatic conversions were performed:
'_exptl_absorpt_correction_type' value 'Multi-scan' changed to
'multi-scan' according to
'/home/saulius/struct/CIF-dictionaries/cif_core.dic' dictionary named
'cif_core.dic' version 2.4.1 from 2010-06-29.

Automatic conversion script
Id: cif_fix_enum 1527 2010-12-29 10:47:43Z saulius 

The following automatic conversions were performed:

'_chemical_melting_point' value 'not measured' was changed to '?' -
the value is undefined or not given.

Automatic conversion script
Id: cif_fix_values 1646 2011-03-28 12:23:43Z adriana 
;
_cod_original_cell_volume 2929.8(11)
_cod_database_code 4307104

loop_
_symmetry_equiv_pos_as_xyz
'x, y, z'
'-x+1/2, y+1/2, -z+1/2'
'-x, -y, -z'
'x-1/2, -y-1/2, z-1/2'

loop_
_atom_site_label
_atom_site_type_symbol
_atom_site_fract_x
_atom_site_fract_y
_atom_site_fract_z
_atom_site_U_iso_or_equiv
_atom_site_adp_type
_atom_site_occupancy
_atom_site_symmetry_multiplicity
_atom_site_calc_flag
_atom_site_refinement_flags
_atom_site_disorder_assembly
_atom_site_disorder_group
Sm1 Sm 0.882166(6) 0.253829(8) 0.094911(6) 0.02283(3) Uani 1 1 d . . .
Co1 Co 1.252862(16) 0.24835(2) 0.074712(16) 0.02169(7) Uani 1 1 d . . .
C1 C 1.25676(13) 0.38654(16) 0.05965(13) 0.0302(7) Uani 1 1 d . . .
N1 N 1.25650(13) 0.46931(15) 0.04562(13) 0.0491(7) Uani 1 1 d . . .
C2 C 1.24726(13) 0.11051(16) 0.07778(13) 0.0294(6) Uani 1 1 d . . .
N2 N 1.24252(14) 0.02567(15) 0.07621(13) 0.0496(7) Uani 1 1 d . . .
C3 C 1.23011(12) 0.23679(16) -0.05412(13) 0.0289(6) Uani 1 1 d . . .
N3 N 1.21922(13) 0.22763(16) -0.13083(12) 0.0490(7) Uani 1 1 d . . .
C4 C 1.27984(13) 0.25416(16) 0.20394(13) 0.0298(6) Uani 1 1 d . . .
N4 N 1.29629(14) 0.25524(15) 0.28310(12) 0.0498(7) Uani 1 1 d . . .
C5 C 1.38557(14) 0.23897(17) 0.09403(14) 0.0378(7) Uani 1 1 d . . .
N5 N 1.46519(13) 0.23044(19) 0.10741(16) 0.0715(9) Uani 1 1 d . . .
C6 C 1.12124(13) 0.25386(15) 0.06379(12) 0.0263(6) Uani 1 1 d . . .
N6 N 1.04339(11) 0.25713(13) 0.06405(11) 0.0342(5) Uani 1 1 d . . .
O11 O 0.75358(9) 0.15413(12) 0.10580(11) 0.0520(5) Uani 1 1 d . . .
S11A S 0.74134(5) 0.04967(5) 0.13207(5) 0.0520(2) Uani 0.9189(13) 1 d P . .
S11B S 0.6939(5) 0.1074(6) 0.1620(6) 0.0520(2) Uani 0.08 1 d P . .
C11 C 0.7196(3) 0.0606(3) 0.2396(2) 0.1273(17) Uani 1 1 d . . .
C12 C 0.62017(19) 0.0222(3) 0.0598(2) 0.1015(14) Uani 1 1 d . . .
O21 O 0.94503(10) 0.41223(13) 0.14467(12) 0.0602(6) Uani 1 1 d . . .
S21A S 1.01067(5) 0.48287(7) 0.12309(5) 0.0365(2) Uani 0.7019(13) 1 d P . .
S21B S 0.99449(13) 0.48602(15) 0.20083(13) 0.0365(2) Uani 0.30 1 d P . .
C21 C 0.97141(17) 0.6009(2) 0.14911(19) 0.0615(10) Uani 1 1 d . . .
C22 C 1.11816(16) 0.4775(2) 0.21147(19) 0.0631(10) Uani 1 1 d . . .
O31 O 0.95639(9) 0.10300(12) 0.15149(11) 0.0490(5) Uani 1 1 d . . .
S31A S 1.02198(4) 0.02998(5) 0.12784(4) 0.03305(19) Uani 0.9276(12) 1 d P . .
S31B S 0.9910(5) 0.0179(6) 0.1909(5) 0.03305(19) Uani 0.07 1 d P . .
C31 C 0.97046(16) -0.08751(19) 0.13502(19) 0.0599(9) Uani 1 1 d . . .
C32 C 1.12158(16) 0.0222(2) 0.22973(17) 0.0573(10) Uani 1 1 d . . .
O41 O 0.91416(18) 0.25870(17) 0.25613(12) 0.1031(10) Uani 1 1 d . . .
S41A S 0.95889(7) 0.26526(8) 0.35629(6) 0.0620(3) Uani 0.7401(15) 1 d P . .
S41B S 1.0221(2) 0.2171(2) 0.33013(17) 0.0620(3) Uani 0.26 1 d P . .
C41 C 0.9525(3) 0.1452(3) 0.3995(2) 0.1263(17) Uani 1 1 d . . .
C42 C 1.0831(3) 0.2687(4) 0.3778(4) 0.199(3) Uani 1 1 d . . .
O1W O 0.74224(9) 0.35728(12) 0.08015(10) 0.0464(5) Uani 1 1 d . . .
H1WA H 0.7178 0.3412 0.1192 0.070 Uiso 1 1 calc R . .
O2W O 0.84428(10) 0.35654(11) -0.04738(9) 0.0405(5) Uani 1 1 d . . .
H2WA H 0.7883 0.3733 -0.0626 0.061 Uiso 1 1 calc R . .
O3W O 0.84084(11) 0.15316(12) -0.04339(9) 0.0459(5) Uani 1 1 d . . .
H3WA H 0.7852 0.1358 -0.0565 0.069 Uiso 1 1 calc R . .
O4W O 0.63175(10) 0.34353(13) 0.18539(10) 0.0522(6) Uani 1 1 d D . .
H4WA H 0.6665(9) 0.3260(11) 0.2380(5) 0.056(7) Uiso 1 1 d D . .

loop_
_atom_site_aniso_label
_atom_site_aniso_U_11
_atom_site_aniso_U_22
_atom_site_aniso_U_33
_atom_site_aniso_U_23
_atom_site_aniso_U_13
_atom_site_aniso_U_12
Sm1 0.02255(4) 0.02022(6) 0.02412(5) 0.00198(5) 0.00506(4) -0.00124(5)
Co1 0.02414(11) 0.01736(14) 0.02233(12) -0.00043(13) 0.00552(10) -0.00130(12)
C1 0.0318(11) 0.0250(13) 0.0298(11) 0.0005(10) 0.0041(9) 0.0001(10)
N1 0.0633(12) 0.0273(12) 0.0515(12) 0.0019(10) 0.0106(10) -0.0017(10)
C2 0.0327(10) 0.0285(13) 0.0250(11) 0.0009(9) 0.0060(9) -0.0017(10)
N2 0.0768(13) 0.0240(12) 0.0464(12) -0.0021(9) 0.0173(10) -0.0034(10)
C3 0.0257(9) 0.0278(13) 0.0333(10) -0.0006(10) 0.0094(8) -0.0034(9)
N3 0.0582(11) 0.0568(16) 0.0327(10) -0.0020(10) 0.0152(9) -0.0066(10)
C4 0.0337(9) 0.0202(12) 0.0349(10) 0.0008(10) 0.0099(8) -0.0001(10)
N4 0.0746(12) 0.0421(13) 0.0289(9) 0.0003(10) 0.0109(9) -0.0044(11)
C5 0.0343(10) 0.0391(15) 0.0375(12) 0.0014(12) 0.0077(9) -0.0043(11)
N5 0.0311(10) 0.101(2) 0.0774(15) 0.0026(15) 0.0103(10) -0.0015(12)
C6 0.0339(9) 0.0200(11) 0.0261(9) 0.0029(10) 0.0110(8) -0.0010(10)
N6 0.0327(8) 0.0302(11) 0.0406(9) 0.0027(9) 0.0128(7) 0.0009(9)
O11 0.0430(8) 0.0301(10) 0.0922(11) 0.0129(8) 0.0347(7) -0.0039(7)
S11A 0.0468(3) 0.0294(4) 0.0886(5) 0.0073(4) 0.0342(3) -0.0019(3)
S11B 0.0468(3) 0.0294(4) 0.0886(5) 0.0073(4) 0.0342(3) -0.0019(3)
C11 0.192(3) 0.124(4) 0.083(2) 0.032(2) 0.069(2) -0.010(3)
C12 0.0680(17) 0.104(3) 0.130(3) -0.036(2) 0.0272(18) -0.0520(17)
O21 0.0528(8) 0.0438(11) 0.0921(12) -0.0289(9) 0.0345(8) -0.0255(8)
S21A 0.0387(4) 0.0346(5) 0.0349(4) -0.0067(4) 0.0097(3) -0.0099(3)
S21B 0.0387(4) 0.0346(5) 0.0349(4) -0.0067(4) 0.0097(3) -0.0099(3)
C21 0.0538(14) 0.0331(16) 0.092(2) 0.0060(15) 0.0153(14) 0.0016(13)
C22 0.0367(13) 0.064(2) 0.0757(19) 0.0066(16) -0.0013(13) -0.0055(13)
O31 0.0440(8) 0.0347(10) 0.0744(10) 0.0249(8) 0.0271(7) 0.0145(7)
S31A 0.0307(3) 0.0311(4) 0.0367(3) 0.0087(3) 0.0098(2) 0.0041(3)
S31B 0.0307(3) 0.0311(4) 0.0367(3) 0.0087(3) 0.0098(2) 0.0041(3)
C31 0.0608(14) 0.0267(15) 0.0974(19) -0.0097(14) 0.0323(13) -0.0146(12)
C32 0.0367(13) 0.067(2) 0.0525(16) -0.0015(14) -0.0085(13) 0.0111(13)
O41 0.171(2) 0.0983(19) 0.0269(9) 0.0065(11) 0.0131(11) 0.0185(16)
S41A 0.0844(6) 0.0603(7) 0.0331(4) -0.0053(4) 0.0069(4) 0.0213(5)
S41B 0.0844(6) 0.0603(7) 0.0331(4) -0.0053(4) 0.0069(4) 0.0213(5)
C41 0.153(3) 0.119(3) 0.093(2) 0.059(2) 0.020(2) -0.021(3)
C42 0.098(3) 0.194(5) 0.244(5) 0.101(4) -0.030(3) -0.049(3)
O1W 0.0442(7) 0.0389(11) 0.0678(10) 0.0139(8) 0.0343(7) 0.0099(7)
O2W 0.0583(8) 0.0301(10) 0.0332(8) 0.0072(7) 0.0145(7) 0.0109(7)
O3W 0.0687(9) 0.0282(10) 0.0377(9) -0.0046(7) 0.0124(7) -0.0139(8)
O4W 0.0518(9) 0.0685(13) 0.0381(9) 0.0132(9) 0.0170(7) 0.0085(9)

loop_
_atom_type_symbol
_atom_type_description
_atom_type_scat_dispersion_real
_atom_type_scat_dispersion_imag
_atom_type_scat_source
C C 0.0033 0.0016 'International Tables Vol C Tables 4.2.6.8 and 6.1.1.4'
H H 0.0000 0.0000 'International Tables Vol C Tables 4.2.6.8 and 6.1.1.4'
N N 0.0061 0.0033 'International Tables Vol C Tables 4.2.6.8 and 6.1.1.4'
O O 0.0106 0.0060 'International Tables Vol C Tables 4.2.6.8 and 6.1.1.4'
S S 0.1246 0.1234 'International Tables Vol C Tables 4.2.6.8 and 6.1.1.4'
Co Co 0.3494 0.9721 'International Tables Vol C Tables 4.2.6.8 and 6.1.1.4'
Sm Sm -0.1638 3.4418 'International Tables Vol C Tables 4.2.6.8 and 6.1.1.4'

loop_
_geom_angle_atom_site_label_1
_geom_angle_atom_site_label_2
_geom_angle_atom_site_label_3
_geom_angle
_geom_angle_site_symmetry_1
_geom_angle_site_symmetry_3
_geom_angle_publ_flag
O41 Sm1 O31 74.00(7) . . ?
O41 Sm1 O21 73.17(7) . . ?
O31 Sm1 O21 125.54(5) . . ?
O41 Sm1 O11 81.11(7) . . ?
O31 Sm1 O11 76.69(5) . . ?
O21 Sm1 O11 137.25(6) . . ?
O41 Sm1 O3W 146.85(7) . . ?
O31 Sm1 O3W 77.84(5) . . ?
O21 Sm1 O3W 139.10(6) . . ?
O11 Sm1 O3W 75.65(6) . . ?
O41 Sm1 O1W 88.07(7) . . ?
O31 Sm1 O1W 144.51(5) . . ?
O21 Sm1 O1W 75.15(5) . . ?
O11 Sm1 O1W 70.34(6) . . ?
O3W Sm1 O1W 105.60(5) . . ?
O41 Sm1 O2W 144.15(7) . . ?
O31 Sm1 O2W 139.23(5) . . ?
O21 Sm1 O2W 74.27(5) . . ?
O11 Sm1 O2W 114.43(5) . . ?
O3W Sm1 O2W 68.38(5) . . ?
O1W Sm1 O2W 69.34(5) . . ?
O41 Sm1 N6 107.32(7) . . ?
O31 Sm1 N6 74.38(6) . . ?
O21 Sm1 N6 75.54(6) . . ?
O11 Sm1 N6 145.97(6) . . ?
O3W Sm1 N6 81.07(5) . . ?
O1W Sm1 N6 140.99(6) . . ?
O2W Sm1 N6 78.33(5) . . ?
O41 Sm1 Co1 100.37(6) . . ?
O31 Sm1 Co1 69.93(4) . . ?
O21 Sm1 Co1 74.77(4) . . ?
O11 Sm1 Co1 144.55(4) . . ?
O3W Sm1 Co1 85.83(4) . . ?
O1W Sm1 Co1 144.75(4) . . ?
O2W Sm1 Co1 85.11(3) . . ?
N6 Sm1 Co1 7.23(4) . . ?
C2 Co1 C4 90.69(9) . . ?
C2 Co1 C3 87.04(9) . . ?
C4 Co1 C3 177.01(9) . . ?
C2 Co1 C5 88.89(9) . . ?
C4 Co1 C5 88.41(9) . . ?
C3 Co1 C5 89.60(9) . . ?
C2 Co1 C1 174.66(9) . . ?
C4 Co1 C1 94.64(9) . . ?
C3 Co1 C1 87.62(9) . . ?
C5 Co1 C1 90.92(9) . . ?
C2 Co1 C6 89.39(9) . . ?
C4 Co1 C6 87.93(8) . . ?
C3 Co1 C6 93.99(8) . . ?
C5 Co1 C6 175.94(9) . . ?
C1 Co1 C6 91.13(9) . . ?
C2 Co1 Sm1 87.71(6) . . ?
C4 Co1 Sm1 80.22(6) . . ?
C3 Co1 Sm1 101.62(6) . . ?
C5 Co1 Sm1 168.08(7) . . ?
C1 Co1 Sm1 93.51(6) . . ?
C6 Co1 Sm1 7.92(6) . . ?
N1 C1 Co1 176.31(18) . . ?
N2 C2 Co1 177.51(18) . . ?
N3 C3 Co1 177.51(19) . . ?
N4 C4 Co1 178.3(2) . . ?
N5 C5 Co1 177.6(2) . . ?
N6 C6 Co1 175.04(17) . . ?
C6 N6 Sm1 169.66(15) . . ?
S11A O11 S11B 47.7(3) . . ?
S11A O11 Sm1 136.23(9) . . ?
S11B O11 Sm1 151.5(3) . . ?
S11B S11A O11 68.1(4) . . ?
S11B S11A C11 46.7(4) . . ?
O11 S11A C11 103.86(16) . . ?
S11B S11A C12 77.8(4) . . ?
O11 S11A C12 102.11(13) . . ?
C11 S11A C12 98.48(17) . . ?
S11A S11B C11 89.4(5) . . ?
S11A S11B O11 64.2(4) . . ?
C11 S11B O11 131.0(5) . . ?
S11A S11B C12 64.5(4) . . ?
C11 S11B C12 111.5(6) . . ?
O11 S11B C12 94.1(5) . . ?
S11B C11 S11A 44.0(4) . . ?
S11A C12 S11B 37.6(2) . . ?
S21B O21 S21A 53.45(11) . . ?
S21B O21 Sm1 160.31(14) . . ?
S21A O21 Sm1 137.59(11) . . ?
S21B S21A O21 59.17(11) . . ?
S21B S21A C22 70.95(13) . . ?
O21 S21A C22 107.80(12) . . ?
S21B S21A C21 66.27(14) . . ?
O21 S21A C21 104.55(12) . . ?
C22 S21A C21 98.46(13) . . ?
S21A S21B O21 67.37(13) . . ?
S21A S21B C21 71.11(14) . . ?
O21 S21B C21 112.56(16) . . ?
S21A S21B C22 66.35(13) . . ?
O21 S21B C22 109.77(17) . . ?
C21 S21B C22 98.57(16) . . ?
S21B C21 S21A 42.62(10) . . ?
S21A C22 S21B 42.70(9) . . ?
S31B O31 S31A 49.6(4) . . ?
S31B O31 Sm1 172.2(4) . . ?
S31A O31 Sm1 138.12(10) . . ?
S31B S31A O31 57.4(4) . . ?
S31B S31A C32 73.1(3) . . ?
O31 S31A C32 104.34(11) . . ?
S31B S31A C31 63.4(4) . . ?
O31 S31A C31 104.73(11) . . ?
C32 S31A C31 98.36(12) . . ?
S31A S31B O31 73.0(5) . . ?
S31A S31B C31 76.0(5) . . ?
O31 S31B C31 122.7(5) . . ?
S31A S31B C32 68.1(4) . . ?
O31 S31B C32 109.6(5) . . ?
C31 S31B C32 101.5(4) . . ?
S31B C31 S31A 40.7(3) . . ?
S31A C32 S31B 38.8(3) . . ?
S41A O41 S41B 47.12(12) . . ?
S41A O41 Sm1 165.46(17) . . ?
S41B O41 Sm1 120.81(16) . . ?
S41B S41A O41 77.37(15) . . ?
S41B S41A C42 42.6(2) . . ?
O41 S41A C42 107.3(2) . . ?
S41B S41A C41 77.2(2) . . ?
O41 S41A C41 105.84(15) . . ?
C42 S41A C41 97.4(2) . . ?
C42 S41B S41A 89.7(3) . . ?
C42 S41B O41 124.7(3) . . ?
S41A S41B O41 55.51(13) . . ?
C42 S41B C41 112.9(4) . . ?
S41A S41B C41 62.26(18) . . ?
O41 S41B C41 89.01(19) . . ?
S41A C41 S41B 40.53(13) . . ?
S41B C42 S41A 47.7(2) . . ?
Sm1 O1W H1WA 109.5 . . ?
Sm1 O2W H2WA 109.5 . . ?
Sm1 O3W H3WA 109.5 . . ?
O4W O4W H4WA 0(10) 1 . ?

loop_
_geom_bond_atom_site_label_1
_geom_bond_atom_site_label_2
_geom_bond_distance
_geom_bond_site_symmetry_2
_geom_bond_publ_flag
Sm1 O41 2.3611(19) . ?
Sm1 O31 2.3619(16) . ?
Sm1 O21 2.3778(17) . ?
Sm1 O11 2.3877(16) . ?
Sm1 O3W 2.4320(15) . ?
Sm1 O1W 2.4577(15) . ?
Sm1 O2W 2.4979(14) . ?
Sm1 N6 2.5772(18) . ?
Sm1 Co1 5.5985(12) . ?
Co1 C2 1.880(2) . ?
Co1 C4 1.891(2) . ?
Co1 C3 1.898(2) . ?
Co1 C5 1.899(2) . ?
Co1 C1 1.899(2) . ?
Co1 C6 1.9059(19) . ?
C1 N1 1.147(3) . ?
C2 N2 1.157(3) . ?
C3 N3 1.140(3) . ?
C4 N4 1.158(3) . ?
C5 N5 1.138(3) . ?
C6 N6 1.156(2) . ?
O11 S11A 1.5046(18) . ?
O11 S11B 1.551(9) . ?
S11A S11B 1.235(9) . ?
S11A C11 1.779(4) . ?
S11A C12 1.827(3) . ?
S11B C11 1.294(9) . ?
S11B C12 1.978(9) . ?
O21 S21B 1.374(2) . ?
O21 S21A 1.4772(19) . ?
S21A S21B 1.286(2) . ?
S21A C22 1.736(2) . ?
S21A C21 1.796(3) . ?
S21B C21 1.738(3) . ?
S21B C22 1.792(3) . ?
O31 S31B 1.332(8) . ?
O31 S31A 1.5118(17) . ?
S31A S31B 1.203(9) . ?
S31A C32 1.781(2) . ?
S31A C31 1.791(3) . ?
S31B C31 1.650(9) . ?
S31B C32 1.837(7) . ?
O41 S41A 1.4681(19) . ?
O41 S41B 1.738(3) . ?
S41A S41B 1.305(3) . ?
S41A C42 1.765(5) . ?
S41A C41 1.778(4) . ?
S41B C42 1.195(5) . ?
S41B C41 1.959(5) . ?
O1W H1WA 0.8200 . ?
O2W H2WA 0.8200 . ?
O3W H3WA 0.8200 . ?
O4W O4W 0.000(5) 1 ?
O4W H4WA 0.842(7) . ?

loop_
_geom_hbond_atom_site_label_D
_geom_hbond_atom_site_label_H
_geom_hbond_atom_site_label_A
_geom_hbond_distance_DH
_geom_hbond_distance_HA
_geom_hbond_distance_DA
_geom_hbond_angle_DHA
_geom_hbond_site_symmetry_A
O1W H1WA O4W 0.82 1.86 2.639(2) 158.0 1
O2W H2WA N1 0.82 2.28 2.807(3) 122.2 3_765
O3W H3WA N2 0.82 2.24 2.705(3) 116.3 3_755
O4W H4WA N3 0.842(7) 2.045(8) 2.869(2) 165.6(14) 4_566
